data_7032198
loop_
_publ_author_name
'Lewis-Alleyne, Lesley C'
'Bassil, Bassem S.'
'B\"ottcher, Tobias'
'R\"oschenthaler, Gerd-Volker'

_publ_section_title
;
 Selective synthesis of cis- and trans-[(NHC(Me))2PtCl2] and
 [NHC(Me)Pt(cod)Cl][NHC(Me)PtCl3] using NHC(Me)SiCl4.
;
_journal_issue 42
_journal_name_full 'Dalton transactions (Cambridge, England : 2003)'
_journal_page_first 15700
_journal_page_last 15703
_journal_paper_doi 10.1039/c4dt02214a
_journal_volume 43
_journal_year 2014
_chemical_formula_sum 'C18 H32 Cl4 N4 Pt2'
_chemical_formula_weight 836.45
_chemical_name_systematic
; 
 ? 
;
_space_group_crystal_system monoclinic
_space_group_IT_number 14
_space_group_name_Hall '-P 2ybc'
_space_group_name_H-M_alt 'P 1 21/c 1'
_symmetry_space_group_name_Hall '-P 2ybc'
_symmetry_space_group_name_H-M 'P 1 21/c 1'
_atom_sites_solution_hydrogens geom
_audit_creation_method SHELXL-2013
_cell_angle_alpha 90
_cell_angle_beta 95.771(10)
_cell_angle_gamma 90
_cell_formula_units_Z 4
_cell_length_a 13.568(3)
_cell_length_b 14.159(3)
_cell_length_c 12.365(2)
_cell_measurement_reflns_used 9187
_cell_measurement_temperature 296(2)
_cell_measurement_theta_max 30.53
_cell_measurement_theta_min 2.57
_cell_volume 2363.4(8)
_computing_cell_refinement 'Bruker SAINT'
_computing_data_collection 'Bruker APEX2'
_computing_data_reduction 'Bruker SAINT'
_computing_molecular_graphics 'Bruker SHELXTL'
_computing_publication_material 'Bruker SHELXTL'
_computing_structure_refinement 'SHELXL-2013 (Sheldrick, 2013)'
_computing_structure_solution 'SHELXS-97 (Sheldrick, 2008)'
_diffrn_ambient_temperature 296(2)
_diffrn_measured_fraction_theta_full 0.997
_diffrn_measured_fraction_theta_max 0.998
_diffrn_measurement_device_type 'Bruker APEX-II CCD'
_diffrn_measurement_method '\f and \w scans'
_diffrn_radiation_type MoK\a
_diffrn_radiation_wavelength 0.71073
_diffrn_reflns_av_R_equivalents 0.0524
_diffrn_reflns_av_unetI/netI 0.0145
_diffrn_reflns_Laue_measured_fraction_full 0.997
_diffrn_reflns_Laue_measured_fraction_max 0.998
_diffrn_reflns_limit_h_max 19
_diffrn_reflns_limit_h_min -19
_diffrn_reflns_limit_k_max 20
_diffrn_reflns_limit_k_min -20
_diffrn_reflns_limit_l_max 17
_diffrn_reflns_limit_l_min -17
_diffrn_reflns_number 194137
_diffrn_reflns_point_group_measured_fraction_full 0.997
_diffrn_reflns_point_group_measured_fraction_max 0.998
_diffrn_reflns_theta_full 25.242
_diffrn_reflns_theta_max 30.507
_diffrn_reflns_theta_min 3.499
_exptl_absorpt_coefficient_mu 12.290
_exptl_absorpt_correction_T_max 0.373
_exptl_absorpt_correction_T_min 0.084
_exptl_absorpt_correction_type multi-scan
_exptl_absorpt_process_details SADABS
_exptl_crystal_colour yellow
_exptl_crystal_density_diffrn 2.351
_exptl_crystal_description plate
_exptl_crystal_F_000 1568
_exptl_crystal_recrystallization_method 'Re-crystallisation from solvent: dichloromethane and pentane'
_exptl_crystal_size_max 0.400
_exptl_crystal_size_mid 0.400
_exptl_crystal_size_min 0.100
_exptl_transmission_factor_max 0.373
_exptl_transmission_factor_min 0.084
_refine_diff_density_max 1.272
_refine_diff_density_min -1.246
_refine_diff_density_rms 0.127
_refine_ls_extinction_method none
_refine_ls_goodness_of_fit_ref 1.015
_refine_ls_hydrogen_treatment constr
_refine_ls_matrix_type full
_refine_ls_number_parameters 253
_refine_ls_number_reflns 7209
_refine_ls_number_restraints 0
_refine_ls_restrained_S_all 1.015
_refine_ls_R_factor_all 0.0200
_refine_ls_R_factor_gt 0.0184
_refine_ls_shift/su_max 0.003
_refine_ls_shift/su_mean 0.000
_refine_ls_structure_factor_coef Fsqd
_refine_ls_weighting_details 'w=1/[\s^2^(Fo^2^)+(0.0300P)^2^+8.5000P] where P=(Fo^2^+2Fc^2^)/3'
_refine_ls_weighting_scheme calc
_refine_ls_wR_factor_gt 0.0519
_refine_ls_wR_factor_ref 0.0527
_reflns_Friedel_coverage 0.000
_reflns_number_gt 6877
_reflns_number_total 7209
_reflns_threshold_expression 'I > 2\s(I)'
_cod_data_source_file c4dt02214a2.cif
_cod_data_source_block try
_cod_depositor_comments 'Adding full bibliography for 7032196--7032198.cif.'
_cod_database_code 7032198
_shelx_space_group_comment
; 
The symmetry employed for this shelxl refinement is uniquely defined 
by the following loop, which should always be used as a source of 
symmetry information in preference to the above space-group names. 
They are only intended as comments. 
;
_shelx_estimated_absorpt_t_min 0.084
_shelx_estimated_absorpt_t_max 0.373
_shelxl_version_number 2013-4

loop_
_space_group_symop_operation_xyz
'x, y, z'
'-x, y+1/2, -z+1/2'
'-x, -y, -z'
'x, -y-1/2, z-1/2'

loop_
_atom_site_label
_atom_site_type_symbol
_atom_site_fract_x
_atom_site_fract_y
_atom_site_fract_z
_atom_site_U_iso_or_equiv
_atom_site_adp_type
_atom_site_occupancy
_atom_site_site_symmetry_order
_atom_site_calc_flag
_atom_site_refinement_flags_posn
_atom_site_refinement_flags_adp
Pt1 Pt 0.25642(2) 0.21267(2) 0.84717(2) 0.00873(3) Uani 1 1 d . .
Pt2 Pt 0.24961(2) -0.37117(2) 0.74277(2) 0.00860(3) Uani 1 1 d . .
C1 C 0.1522(2) 0.2979(2) 0.8853(2) 0.0106(5) Uani 1 1 d . .
C2 C 0.0033(2) 0.3812(2) 0.8825(3) 0.0200(6) Uani 1 1 d . .
H2A H -0.0562 0.3484 0.8990 0.024 Uiso 1 1 calc R U
H2B H -0.0152 0.4373 0.8402 0.024 Uiso 1 1 calc R U
C3 C 0.0694(2) 0.4058(2) 0.9863(3) 0.0170(6) Uani 1 1 d . .
H3A H 0.0896 0.4715 0.9865 0.020 Uiso 1 1 calc R U
H3B H 0.0361 0.3932 1.0506 0.020 Uiso 1 1 calc R U
C4 C 0.0349(3) 0.2872(2) 0.7166(3) 0.0200(6) Uani 1 1 d . .
H4A H 0.0850 0.2476 0.6909 0.030 Uiso 1 1 calc R U
H4B H 0.0235 0.3406 0.6692 0.030 Uiso 1 1 calc R U
H4C H -0.0254 0.2518 0.7176 0.030 Uiso 1 1 calc R U
C5 C 0.2374(3) 0.3507(3) 1.0626(3) 0.0207(6) Uani 1 1 d . .
H5A H 0.2870 0.3053 1.0483 0.031 Uiso 1 1 calc R U
H5B H 0.2157 0.3389 1.1329 0.031 Uiso 1 1 calc R U
H5C H 0.2648 0.4132 1.0611 0.031 Uiso 1 1 calc R U
C6 C 0.3521(2) -0.2785(2) 0.8038(2) 0.0115(5) Uani 1 1 d . .
C7 C 0.4387(2) -0.1397(2) 0.8395(3) 0.0180(6) Uani 1 1 d . .
H7A H 0.4202 -0.0957 0.8941 0.022 Uiso 1 1 calc R U
H7B H 0.4754 -0.1063 0.7881 0.022 Uiso 1 1 calc R U
C8 C 0.4990(2) -0.2225(2) 0.8917(3) 0.0188(6) Uani 1 1 d . .
H8A H 0.5601 -0.2315 0.8585 0.023 Uiso 1 1 calc R U
H8B H 0.5144 -0.2131 0.9693 0.023 Uiso 1 1 calc R U
C9 C 0.2763(2) -0.1322(2) 0.7199(3) 0.0189(6) Uani 1 1 d . .
H9A H 0.2247 -0.1737 0.6899 0.028 Uiso 1 1 calc R U
H9B H 0.3056 -0.1010 0.6620 0.028 Uiso 1 1 calc R U
H9C H 0.2489 -0.0859 0.7651 0.028 Uiso 1 1 calc R U
C10 C 0.4591(2) -0.3971(2) 0.9060(3) 0.0183(6) Uani 1 1 d . .
H10A H 0.4062 -0.4402 0.8841 0.027 Uiso 1 1 calc R U
H10B H 0.4717 -0.3974 0.9838 0.027 Uiso 1 1 calc R U
H10C H 0.5178 -0.4163 0.8745 0.027 Uiso 1 1 calc R U
C11 C 0.3457(2) -0.4127(2) 0.6215(3) 0.0170(6) Uani 1 1 d . .
H11A H 0.4135 -0.3885 0.6343 0.020 Uiso 1 1 calc R U
C12 C 0.3387(3) -0.5186(3) 0.6087(3) 0.0224(7) Uani 1 1 d . .
H12A H 0.3827 -0.5476 0.6660 0.027 Uiso 1 1 calc R U
H12B H 0.3625 -0.5356 0.5399 0.027 Uiso 1 1 calc R U
C13 C 0.2349(3) -0.5605(2) 0.6122(3) 0.0203(6) Uani 1 1 d . .
H13A H 0.2001 -0.5584 0.5398 0.024 Uiso 1 1 calc R U
H13B H 0.2411 -0.6263 0.6339 0.024 Uiso 1 1 calc R U
C14 C 0.1749(2) -0.5089(2) 0.6896(3) 0.0156(6) Uani 1 1 d . .
H14A H 0.1565 -0.5479 0.7499 0.019 Uiso 1 1 calc R U
C15 C 0.1094(2) -0.4363(2) 0.6615(3) 0.0157(6) Uani 1 1 d . .
H15A H 0.0525 -0.4335 0.7044 0.019 Uiso 1 1 calc R U
C16 C 0.0926(2) -0.3910(2) 0.5513(3) 0.0197(6) Uani 1 1 d . .
H16A H 0.0602 -0.3306 0.5586 0.024 Uiso 1 1 calc R U
H16B H 0.0480 -0.4305 0.5047 0.024 Uiso 1 1 calc R U
C17 C 0.1877(3) -0.3751(2) 0.4960(3) 0.0182(6) Uani 1 1 d . .
H17A H 0.2035 -0.4327 0.4590 0.022 Uiso 1 1 calc R U
H17B H 0.1756 -0.3261 0.4415 0.022 Uiso 1 1 calc R U
C18 C 0.2761(2) -0.3470(2) 0.5742(2) 0.0147(5) Uani 1 1 d . .
H18A H 0.3038 -0.2848 0.5601 0.018 Uiso 1 1 calc R U
N1 N 0.06736(19) 0.31951(19) 0.8255(2) 0.0143(5) Uani 1 1 d . .
N2 N 0.1540(2) 0.3429(2) 0.9803(2) 0.0161(5) Uani 1 1 d . .
N3 N 0.35152(19) -0.1866(2) 0.7846(2) 0.0170(5) Uani 1 1 d . .
N4 N 0.43120(19) -0.30268(19) 0.8691(2) 0.0149(5) Uani 1 1 d . .
Cl1 Cl 0.36609(5) 0.33754(5) 0.85045(6) 0.01602(13) Uani 1 1 d . .
Cl2 Cl 0.38614(5) 0.10673(6) 0.81649(7) 0.01924(14) Uani 1 1 d . .
Cl3 Cl 0.14300(5) 0.08942(5) 0.83050(6) 0.01418(12) Uani 1 1 d . .
Cl4 Cl 0.18422(6) -0.37025(5) 0.90876(6) 0.01677(14) Uani 1 1 d . .

loop_
_atom_site_aniso_label
_atom_site_aniso_U_11
_atom_site_aniso_U_22
_atom_site_aniso_U_33
_atom_site_aniso_U_23
_atom_site_aniso_U_13
_atom_site_aniso_U_12
Pt1 0.00616(5) 0.01085(5) 0.00892(5) 0.00133(3) -0.00049(3) 0.00114(3)
Pt2 0.00552(5) 0.00971(5) 0.01029(5) -0.00069(3) -0.00053(3) -0.00050(3)
C1 0.0078(11) 0.0101(12) 0.0139(13) 0.0032(9) 0.0008(9) -0.0005(9)
C2 0.0107(13) 0.0197(15) 0.0292(17) 0.0022(13) 0.0005(12) 0.0069(11)
C3 0.0150(13) 0.0140(13) 0.0231(15) 0.0000(11) 0.0073(11) 0.0042(11)
C4 0.0177(15) 0.0200(15) 0.0194(15) -0.0002(12) -0.0119(12) 0.0004(11)
C5 0.0186(15) 0.0317(17) 0.0110(13) -0.0049(12) -0.0018(11) 0.0022(13)
C6 0.0082(11) 0.0147(13) 0.0118(12) 0.0001(10) 0.0014(9) -0.0017(9)
C7 0.0117(13) 0.0157(14) 0.0256(16) -0.0013(12) -0.0030(11) -0.0045(11)
C8 0.0124(13) 0.0175(14) 0.0247(16) 0.0008(12) -0.0059(12) -0.0049(11)
C9 0.0153(14) 0.0173(14) 0.0231(16) 0.0011(12) -0.0040(12) 0.0023(11)
C10 0.0159(14) 0.0172(14) 0.0198(15) 0.0054(12) -0.0073(11) -0.0004(11)
C11 0.0132(13) 0.0242(16) 0.0140(13) 0.0007(11) 0.0032(10) 0.0029(11)
C12 0.0282(17) 0.0220(16) 0.0177(15) 0.0015(12) 0.0057(13) 0.0133(13)
C13 0.0342(18) 0.0110(13) 0.0146(14) -0.0022(11) -0.0024(12) 0.0057(12)
C14 0.0192(14) 0.0096(12) 0.0167(14) 0.0006(10) -0.0037(11) -0.0050(10)
C15 0.0099(12) 0.0142(13) 0.0217(15) 0.0006(11) -0.0047(11) -0.0062(10)
C16 0.0162(14) 0.0154(14) 0.0251(16) 0.0028(12) -0.0094(12) -0.0016(11)
C17 0.0240(16) 0.0132(13) 0.0158(14) 0.0030(11) -0.0062(12) -0.0015(11)
C18 0.0146(13) 0.0170(13) 0.0127(13) 0.0000(11) 0.0018(10) -0.0036(11)
N1 0.0106(11) 0.0153(12) 0.0161(12) -0.0001(9) -0.0033(9) 0.0029(9)
N2 0.0138(12) 0.0190(12) 0.0152(12) -0.0042(10) -0.0004(9) 0.0063(10)
N3 0.0089(11) 0.0144(12) 0.0261(14) 0.0007(10) -0.0063(10) -0.0031(9)
N4 0.0107(11) 0.0159(12) 0.0168(12) 0.0023(9) -0.0050(9) -0.0033(9)
Cl1 0.0128(3) 0.0193(3) 0.0156(3) 0.0024(3) -0.0007(2) -0.0056(2)
Cl2 0.0112(3) 0.0200(3) 0.0267(4) -0.0007(3) 0.0029(3) 0.0059(3)
Cl3 0.0112(3) 0.0129(3) 0.0181(3) 0.0027(2) -0.0001(2) -0.0008(2)
Cl4 0.0174(3) 0.0177(3) 0.0164(3) -0.0026(2) 0.0073(3) -0.0028(2)

loop_
_atom_type_symbol
_atom_type_description
_atom_type_scat_dispersion_real
_atom_type_scat_dispersion_imag
_atom_type_scat_source
C C 0.0033 0.0016 'International Tables Vol C Tables 4.2.6.8 and 6.1.1.4'
H H 0.0000 0.0000 'International Tables Vol C Tables 4.2.6.8 and 6.1.1.4'
N N 0.0061 0.0033 'International Tables Vol C Tables 4.2.6.8 and 6.1.1.4'
Cl Cl 0.1484 0.1585 'International Tables Vol C Tables 4.2.6.8 and 6.1.1.4'
Pt Pt -1.7033 8.3905 'International Tables Vol C Tables 4.2.6.8 and 6.1.1.4'

loop_
_geom_angle_atom_site_label_1
_geom_angle_atom_site_label_2
_geom_angle_atom_site_label_3
_geom_angle
C1 Pt1 Cl1 90.19(9)
C1 Pt1 Cl3 89.81(9)
Cl1 Pt1 Cl3 175.81(3)
C1 Pt1 Cl2 175.24(9)
Cl1 Pt1 Cl2 89.99(3)
Cl3 Pt1 Cl2 90.36(3)
C6 Pt2 C11 89.73(12)
C6 Pt2 C18 94.71(12)
C11 Pt2 C18 37.91(12)
C6 Pt2 C15 163.20(12)
C11 Pt2 C15 96.89(12)
C18 Pt2 C15 81.45(12)
C6 Pt2 C14 161.24(12)
C11 Pt2 C14 81.26(13)
C18 Pt2 C14 88.26(12)
C15 Pt2 C14 35.52(11)
C6 Pt2 Cl4 88.62(9)
C11 Pt2 Cl4 157.83(9)
C18 Pt2 Cl4 164.16(9)
C15 Pt2 Cl4 90.91(9)
C14 Pt2 Cl4 93.55(9)
N2 C1 N1 108.4(3)
N2 C1 Pt1 124.0(2)
N1 C1 Pt1 127.6(2)
N1 C2 C3 102.4(2)
N2 C3 C2 102.5(3)
N4 C6 N3 110.7(3)
N4 C6 Pt2 123.4(2)
N3 C6 Pt2 125.9(2)
N3 C7 C8 102.8(2)
N4 C8 C7 102.3(2)
C18 C11 C12 125.4(3)
C18 C11 Pt2 71.55(18)
C12 C11 Pt2 107.9(2)
C11 C12 C13 115.5(3)
C14 C13 C12 112.8(3)
C15 C14 C13 125.3(3)
C15 C14 Pt2 71.93(17)
C13 C14 Pt2 110.3(2)
C14 C15 C16 125.5(3)
C14 C15 Pt2 72.54(17)
C16 C15 Pt2 105.9(2)
C15 C16 C17 114.1(3)
C18 C17 C16 113.6(3)
C11 C18 C17 123.0(3)
C11 C18 Pt2 70.54(18)
C17 C18 Pt2 111.9(2)
C1 N1 C4 127.3(3)
C1 N1 C2 112.9(3)
C4 N1 C2 119.8(3)
C1 N2 C5 126.7(3)
C1 N2 C3 113.0(3)
C5 N2 C3 118.7(3)
C6 N3 C9 127.7(3)
C6 N3 C7 111.9(3)
C9 N3 C7 120.4(3)
C6 N4 C10 126.9(3)
C6 N4 C8 111.8(3)
C10 N4 C8 120.9(3)

loop_
_geom_bond_atom_site_label_1
_geom_bond_atom_site_label_2
_geom_bond_distance
Pt1 C1 1.953(3)
Pt1 Cl1 2.3085(8)
Pt1 Cl3 2.3222(8)
Pt1 Cl2 2.3720(8)
Pt2 C6 2.003(3)
Pt2 C11 2.165(3)
Pt2 C18 2.178(3)
Pt2 C15 2.257(3)
Pt2 C14 2.265(3)
Pt2 Cl4 2.3165(8)
C1 N2 1.334(4)
C1 N1 1.340(4)
C2 N1 1.462(4)
C2 C3 1.530(5)
C3 N2 1.460(4)
C4 N1 1.448(4)
C5 N2 1.448(4)
C6 N4 1.322(4)
C6 N3 1.323(4)
C7 N3 1.462(4)
C7 C8 1.534(5)
C8 N4 1.470(4)
C9 N3 1.453(4)
C10 N4 1.451(4)
C11 C18 1.410(4)
C11 C12 1.509(5)
C12 C13 1.532(5)
C13 C14 1.507(5)
C14 C15 1.380(4)
C15 C16 1.503(5)
C16 C17 1.537(5)
C17 C18 1.517(4)
